data_7236947
loop_
_publ_author_name
'Liao, Wei-Qiang'
'Gao, Ji-Xing'
'Hua, Xiu-Ni'
'Chen, Xiao-Gang'
'Lu, Yang'

_publ_section_title
;
 Unusual two-step sequential reversible phase transitions with coexisting
 switchable nonlinear optical and dielectric behaviors in
 [(CH3)3NCH2Cl]2[ZnCl4]
;
_journal_issue 45
_journal_name_full 'Journal of Materials Chemistry C'
_journal_page_first 11873
_journal_paper_doi 10.1039/C7TC04095D
_journal_volume 5
_journal_year 2017
_chemical_formula_moiety '2(C4 H11 Cl N), Cl4 Zn'
_chemical_formula_sum 'C8 H22 Cl6 N2 Zn'
_chemical_formula_weight 424.37
_space_group_crystal_system orthorhombic
_space_group_IT_number 19
_space_group_name_Hall 'P 2ac 2ab'
_space_group_name_H-M_alt 'P 21 21 21'
_atom_sites_solution_hydrogens difmap
_atom_sites_solution_primary direct
_atom_sites_solution_secondary geom
_audit_creation_method SHELXL-2014/7
_audit_update_record
;
2017-10-22 deposited with the CCDC.
2017-11-01 downloaded from the CCDC.
;
_cell_angle_alpha 90
_cell_angle_beta 90
_cell_angle_gamma 90
_cell_formula_units_Z 4
_cell_length_a 8.940(7)
_cell_length_b 16.574(14)
_cell_length_c 12.013(10)
_cell_measurement_reflns_used 4501
_cell_measurement_temperature 223(2)
_cell_measurement_theta_max 27.7317
_cell_measurement_theta_min 1.6953
_cell_volume 1780(3)
_computing_cell_refinement 'CrystalClear (Rigaku Inc., 2008)'
_computing_data_collection 'CrystalClear (Rigaku Inc., 2008)'
_computing_data_reduction 'CrystalClear (Rigaku Inc., 2008)'
_computing_molecular_graphics 'DIAMOND (Brandenburg & Putz, 2005)'
_computing_publication_material 'SHELXL-2014/7 (Sheldrick, 2008)'
_computing_structure_refinement 'SHELXL-2014/7 (Sheldrick, 2014)'
_computing_structure_solution 'SHELXL-2014/7 (Sheldrick, 2014)'
_diffrn_ambient_temperature 223(2)
_diffrn_measured_fraction_theta_full 0.996
_diffrn_measured_fraction_theta_max 0.996
_diffrn_measurement_device_type 'Rigaku, SCXmini'
_diffrn_measurement_method '\w scans'
_diffrn_radiation_type MoK\a
_diffrn_radiation_wavelength 0.71073
_diffrn_reflns_av_R_equivalents 0.0744
_diffrn_reflns_av_unetI/netI 0.1034
_diffrn_reflns_Laue_measured_fraction_full 0.996
_diffrn_reflns_Laue_measured_fraction_max 0.996
_diffrn_reflns_limit_h_max 10
_diffrn_reflns_limit_h_min -10
_diffrn_reflns_limit_k_max 19
_diffrn_reflns_limit_k_min -19
_diffrn_reflns_limit_l_max 10
_diffrn_reflns_limit_l_min -14
_diffrn_reflns_number 10183
_diffrn_reflns_point_group_measured_fraction_full 0.997
_diffrn_reflns_point_group_measured_fraction_max 0.997
_diffrn_reflns_theta_full 25.050
_diffrn_reflns_theta_max 25.050
_diffrn_reflns_theta_min 2.458
_exptl_absorpt_coefficient_mu 2.264
_exptl_absorpt_correction_T_max 0.636
_exptl_absorpt_correction_T_min 0.472
_exptl_absorpt_correction_type multi-scan
_exptl_absorpt_process_details 'CrystalClear (Rigaku Inc., 2008)'
_exptl_crystal_colour Colorless
_exptl_crystal_density_diffrn 1.584
_exptl_crystal_description block
_exptl_crystal_F_000 864
_exptl_crystal_size_max 0.380
_exptl_crystal_size_mid 0.280
_exptl_crystal_size_min 0.200
_refine_diff_density_max 0.425
_refine_diff_density_min -0.527
_refine_diff_density_rms 0.085
_refine_ls_abs_structure_details
;
 Refined as an inversion twin.
;
_refine_ls_abs_structure_Flack 0.44(2)
_refine_ls_extinction_coef 0.0061(5)
_refine_ls_extinction_expression Fc^*^=kFc[1+0.001xFc^2^\l^3^/sin(2\q)]^-1/4^
_refine_ls_extinction_method 'SHELXL-2014/7 (Sheldrick 2014'
_refine_ls_goodness_of_fit_ref 0.960
_refine_ls_hydrogen_treatment constr
_refine_ls_matrix_type full
_refine_ls_number_parameters 156
_refine_ls_number_reflns 3150
_refine_ls_number_restraints 0
_refine_ls_restrained_S_all 0.960
_refine_ls_R_factor_all 0.0602
_refine_ls_R_factor_gt 0.0455
_refine_ls_shift/su_max 0.009
_refine_ls_shift/su_mean 0.001
_refine_ls_structure_factor_coef Fsqd
_refine_ls_weighting_details 'w=1/[\s^2^(Fo^2^)+(0.0003P)^2^] where P=(Fo^2^+2Fc^2^)/3'
_refine_ls_weighting_scheme calc
_refine_ls_wR_factor_gt 0.0656
_refine_ls_wR_factor_ref 0.0707
_reflns_Friedel_coverage 0.738
_reflns_Friedel_fraction_full 1.000
_reflns_Friedel_fraction_max 1.000
_reflns_number_gt 2424
_reflns_number_total 3158
_reflns_threshold_expression 'I > 2\s(I)'
_cod_data_source_file c7tc04095d2.cif
_cod_data_source_block 1-223K
_cod_depositor_comments
;
The following automatic conversions were performed:

data item '_exptl_absorpt_correction_type' value 'Multi-scan' was
changed to 'multi-scan' in accordance with the
/home/saulius/struct/COD-crude-data/automatic-downloads/DataCite-retrospective/RSC/depositions/lib/dictionaries/cif_core.dic
dictionary named 'cif_core.dic' version 2.4.2 last updated on
2011-04-26.

Automatic conversion script
Id: cif_fix_values 6909 2019-04-08 15:41:33Z antanas 
;
_cod_database_code 7236947
_shelx_shelxl_version_number 2014/7
_shelx_space_group_comment
;
The symmetry employed for this shelxl refinement is uniquely defined
by the following loop, which should always be used as a source of
symmetry information in preference to the above space-group names.
They are only intended as comments.
;
_shelx_estimated_absorpt_t_min 0.480
_shelx_estimated_absorpt_t_max 0.660

loop_
_space_group_symop_operation_xyz
'x, y, z'
'-x+1/2, -y, z+1/2'
'x+1/2, -y+1/2, -z'
'-x, y+1/2, -z+1/2'

loop_
_atom_site_label
_atom_site_type_symbol
_atom_site_fract_x
_atom_site_fract_y
_atom_site_fract_z
_atom_site_U_iso_or_equiv
_atom_site_adp_type
_atom_site_occupancy
_atom_site_site_symmetry_order
_atom_site_calc_flag
_atom_site_refinement_flags_posn
_atom_site_refinement_flags_adp
Zn1 Zn 0.26063(11) 0.14161(5) 0.22796(6) 0.0345(3) Uani 1 1 d . .
Cl1 Cl 0.2080(3) 0.27013(12) 0.27682(19) 0.0654(8) Uani 1 1 d . .
Cl2 Cl 0.1115(3) 0.05420(13) 0.31950(17) 0.0507(7) Uani 1 1 d . .
Cl3 Cl 0.2311(3) 0.12045(11) 0.04318(13) 0.0452(6) Uani 1 1 d . .
Cl4 Cl 0.5028(2) 0.11892(14) 0.2725(2) 0.0603(7) Uani 1 1 d . .
Cl5 Cl 0.2840(3) 0.54123(13) 0.8784(2) 0.0644(7) Uani 1 1 d . .
Cl6 Cl 0.3390(3) 0.29905(14) 0.5943(2) 0.0645(8) Uani 1 1 d . .
C1 C 0.3205(9) 0.4382(4) 0.8871(6) 0.038(2) Uani 1 1 d . .
H1A H 0.4241 0.4290 0.8703 0.045 Uiso 1 1 d R U
H1B H 0.2617 0.4103 0.8324 0.045 Uiso 1 1 d R U
C2 C 0.3252(10) 0.3181(4) 0.9892(7) 0.064(3) Uani 1 1 d . .
H2A H 0.4296 0.3133 0.9718 0.095 Uiso 1 1 d R U
H2B H 0.3050 0.2912 1.0584 0.095 Uiso 1 1 d R U
H2C H 0.2670 0.2937 0.9311 0.095 Uiso 1 1 d R U
C3 C 0.1231(10) 0.4142(5) 1.0284(7) 0.061(3) Uani 1 1 d . .
H3A H 0.0637 0.3898 0.9710 0.092 Uiso 1 1 d R U
H3B H 0.1020 0.3886 1.0983 0.092 Uiso 1 1 d R U
H3C H 0.0993 0.4706 1.0334 0.092 Uiso 1 1 d R U
C4 C 0.3792(10) 0.4426(5) 1.0877(7) 0.059(3) Uani 1 1 d . .
H4A H 0.4832 0.4362 1.0700 0.089 Uiso 1 1 d R U
H4B H 0.3557 0.4990 1.0927 0.089 Uiso 1 1 d R U
H4C H 0.3584 0.4170 1.1577 0.089 Uiso 1 1 d R U
C5 C 0.1933(9) 0.2287(5) 0.5785(7) 0.045(2) Uani 1 1 d . .
H5A H 0.1737 0.2198 0.5009 0.054 Uiso 1 1 d R U
H5B H 0.1048 0.2512 0.6114 0.054 Uiso 1 1 d R U
C6 C 0.2505(12) 0.1633(4) 0.7567(5) 0.057(2) Uani 1 1 d . .
H6A H 0.1645 0.1906 0.7862 0.085 Uiso 1 1 d R U
H6B H 0.2617 0.1121 0.7930 0.085 Uiso 1 1 d R U
H6C H 0.3382 0.1954 0.7693 0.085 Uiso 1 1 d R U
C7 C 0.3576(10) 0.1097(5) 0.5856(7) 0.054(3) Uani 1 1 d . .
H7A H 0.3429 0.1019 0.5072 0.081 Uiso 1 1 d R U
H7B H 0.4458 0.1416 0.5976 0.081 Uiso 1 1 d R U
H7C H 0.3694 0.0582 0.6213 0.081 Uiso 1 1 d R U
C8 C 0.0894(10) 0.1005(5) 0.6220(7) 0.052(3) Uani 1 1 d . .
H8A H 0.0051 0.1284 0.6531 0.079 Uiso 1 1 d R U
H8B H 0.0711 0.0895 0.5447 0.079 Uiso 1 1 d R U
H8C H 0.1041 0.0506 0.6611 0.079 Uiso 1 1 d R U
N1 N 0.2864(7) 0.4050(4) 0.9983(5) 0.0366(18) Uani 1 1 d . .
N2 N 0.2262(8) 0.1509(4) 0.6347(5) 0.0382(17) Uani 1 1 d . .

loop_
_atom_site_aniso_label
_atom_site_aniso_U_11
_atom_site_aniso_U_22
_atom_site_aniso_U_33
_atom_site_aniso_U_23
_atom_site_aniso_U_13
_atom_site_aniso_U_12
Zn1 0.0387(6) 0.0326(5) 0.0320(5) -0.0008(4) 0.0001(5) -0.0004(5)
Cl1 0.113(2) 0.0313(12) 0.0523(14) -0.0011(10) 0.0189(16) 0.0096(13)
Cl2 0.0605(17) 0.0484(15) 0.0432(14) 0.0059(11) 0.0043(12) -0.0154(12)
Cl3 0.0516(16) 0.0541(13) 0.0300(10) 0.0002(9) -0.0021(12) -0.0067(12)
Cl4 0.0363(14) 0.090(2) 0.0544(16) -0.0064(14) -0.0089(13) 0.0073(12)
Cl5 0.0533(17) 0.0470(15) 0.0927(17) 0.0222(13) -0.0087(16) 0.0019(13)
Cl6 0.0539(18) 0.0526(16) 0.087(2) 0.0112(14) 0.0088(15) -0.0092(13)
C1 0.041(6) 0.036(5) 0.036(5) 0.011(4) 0.003(4) -0.005(4)
C2 0.094(9) 0.038(6) 0.059(6) 0.009(5) 0.009(6) 0.002(5)
C3 0.035(6) 0.085(8) 0.065(7) 0.016(6) 0.009(6) 0.000(5)
C4 0.069(8) 0.075(7) 0.035(6) -0.005(5) -0.017(5) -0.010(6)
C5 0.037(6) 0.048(6) 0.051(6) 0.006(4) 0.001(5) -0.003(4)
C6 0.075(7) 0.065(6) 0.030(5) -0.006(4) -0.017(6) -0.001(6)
C7 0.042(6) 0.058(7) 0.063(7) -0.003(5) 0.008(5) 0.014(5)
C8 0.052(7) 0.049(6) 0.056(6) -0.014(5) 0.012(6) -0.017(5)
N1 0.038(5) 0.037(4) 0.035(4) 0.000(3) 0.005(4) 0.002(3)
N2 0.042(5) 0.044(4) 0.029(3) 0.002(3) 0.006(4) -0.001(4)

loop_
_atom_type_symbol
_atom_type_description
_atom_type_scat_dispersion_real
_atom_type_scat_dispersion_imag
_atom_type_scat_source
C C 0.0033 0.0016 'International Tables Vol C Tables 4.2.6.8 and 6.1.1.4'
H H 0.0000 0.0000 'International Tables Vol C Tables 4.2.6.8 and 6.1.1.4'
N N 0.0061 0.0033 'International Tables Vol C Tables 4.2.6.8 and 6.1.1.4'
Cl Cl 0.1484 0.1585 'International Tables Vol C Tables 4.2.6.8 and 6.1.1.4'
Zn Zn 0.2839 1.4301 'International Tables Vol C Tables 4.2.6.8 and 6.1.1.4'

loop_
_geom_angle_atom_site_label_1
_geom_angle_atom_site_label_2
_geom_angle_atom_site_label_3
_geom_angle
Cl2 Zn1 Cl1 110.85(11)
Cl2 Zn1 Cl4 110.10(11)
Cl1 Zn1 Cl4 107.15(10)
Cl2 Zn1 Cl3 108.05(9)
Cl1 Zn1 Cl3 112.13(8)
Cl4 Zn1 Cl3 108.54(10)
N1 C1 Cl5 112.4(5)
N2 C5 Cl6 112.3(5)
C1 N1 C2 104.3(6)
C1 N1 C4 112.4(6)
C2 N1 C4 109.1(6)
C1 N1 C3 112.3(6)
C2 N1 C3 109.9(6)
C4 N1 C3 108.8(7)
C5 N2 C7 112.1(6)
C5 N2 C8 106.1(6)
C7 N2 C8 110.6(6)
C5 N2 C6 110.8(6)
C7 N2 C6 109.8(7)
C8 N2 C6 107.2(7)

loop_
_geom_bond_atom_site_label_1
_geom_bond_atom_site_label_2
_geom_bond_distance
Zn1 Cl2 2.255(2)
Zn1 Cl1 2.259(3)
Zn1 Cl4 2.261(3)
Zn1 Cl3 2.263(2)
Cl5 C1 1.742(7)
Cl6 C5 1.759(8)
C1 N1 1.476(9)
C2 N1 1.487(8)
C3 N1 1.512(9)
C4 N1 1.493(9)
C5 N2 1.485(8)
C6 N2 1.495(7)
C7 N2 1.482(9)
C8 N2 1.490(10)

loop_
_geom_hbond_atom_site_label_D
_geom_hbond_atom_site_label_H
_geom_hbond_atom_site_label_A
_geom_hbond_distance_DH
_geom_hbond_distance_HA
_geom_hbond_distance_DA
_geom_hbond_angle_DHA
_geom_hbond_site_symmetry_A
C1 H1A Cl2 0.96 2.84 3.598(8) 136.2 3_556
C1 H1B Cl4 0.96 2.68 3.556(8) 151.9 3_456
C2 H2A Cl3 0.96 2.92 3.790(10) 151.8 3_556
C2 H2B Cl1 0.96 2.79 3.697(9) 158.8 1_556
C2 H2B Cl3 0.96 2.91 3.443(8) 116.0 1_556
C3 H3A Cl3 0.96 2.98 3.654(9) 128.0 3_456
C3 H3A Cl4 0.96 2.98 3.811(10) 145.8 3_456
C3 H3C Cl2 0.96 2.93 3.622(9) 129.7 4_556
C4 H4A Cl3 0.96 2.76 3.669(10) 157.4 3_556
C4 H4B Cl4 0.96 2.86 3.532(8) 128.0 4_656
C5 H5A Cl1 0.96 2.83 3.691(8) 149.1 .
C5 H5B Cl4 0.96 2.72 3.534(9) 142.6 3_456
C7 H7B Cl5 0.96 2.95 3.426(9) 112.1 4_646
C8 H8A Cl5 0.96 2.99 3.480(9) 113.4 4_546
C8 H8B Cl2 0.96 2.79 3.720(10) 162.7 .
